data_7017993
loop_
_publ_author_name
'Kalaivani, P.'
'Prabhakaran, R.'
'Ramachandran, E.'
'Dallemer, F.'
'Paramaguru, G.'
'Renganathan, R.'
'Poornima, P.'
'Vijaya Padma, V.'
'Natarajan, K.'

_publ_section_title
;
 Influence of terminal substitution on structural, DNA, Protein binding,
 anticancer and antibacterial activities of palladium(ii) complexes
 containing 3-methoxy salicylaldehyde-4(N) substituted thiosemicarbazones.
;
_journal_issue 8
_journal_name_full 'Dalton transactions (Cambridge, England : 2003)'
_journal_page_first 2486
_journal_page_last 2499
_journal_paper_doi 10.1039/c1dt11838b
_journal_volume 41
_journal_year 2012
_chemical_compound_source 'synthesis as described'
_chemical_formula_moiety 'C29 H29 Cl1 N3 O2 P1 Pd1 S1'
_chemical_formula_sum 'C29 H29 Cl N3 O2 P Pd S'
_chemical_formula_weight 656.43
_chemical_name_systematic
;
?
;
_space_group_IT_number 14
_symmetry_cell_setting monoclinic
_symmetry_Int_Tables_number 14
_symmetry_space_group_name_Hall '-P 2ybc'
_symmetry_space_group_name_H-M 'P 1 21/c 1'
_atom_sites_solution_hydrogens geom
_atom_sites_solution_primary direct
_atom_sites_solution_secondary difmap
_audit_conform_dict_location ftp://ftp.iucr.org/pub/cif_core.dic
_audit_conform_dict_name cif_core.dic
_audit_conform_dict_version 2.4
_audit_creation_date 2010-05-06T10:13:11-00:00
_audit_creation_method 'WinGX routine CIF_UPDATE'
_cell_angle_alpha 90
_cell_angle_beta 102.443(1)
_cell_angle_gamma 90
_cell_formula_units_Z 4
_cell_length_a 14.9284(3)
_cell_length_b 10.2817(2)
_cell_length_c 18.9004(3)
_cell_measurement_reflns_used 23720
_cell_measurement_temperature 293(2)
_cell_measurement_theta_max 28.72
_cell_measurement_theta_min 1.4
_cell_measurement_wavelength 0.71073
_cell_volume 2832.87(9)
_computing_molecular_graphics 'Ortep-3 for Windows (Farrugia, 1997)'
_computing_publication_material 'WinGX publication routines (Farrugia, 1999)'
_computing_structure_refinement 'SHELXL-97 (Sheldrick, 1997)'
_computing_structure_solution 'SHELXS-97 (Sheldrick, 1990)'
_diffrn_ambient_temperature 293(2)
_diffrn_measured_fraction_theta_full 0.981
_diffrn_measured_fraction_theta_max 0.981
_diffrn_measurement_device_type KappaCCD
_diffrn_measurement_method 'Omega + Phi scan'
_diffrn_radiation_monochromator graphite
_diffrn_radiation_probe x-ray
_diffrn_radiation_type MoK\a
_diffrn_radiation_wavelength 0.71073
_diffrn_reflns_av_R_equivalents 0.069
_diffrn_reflns_av_unetI/netI 0.1141
_diffrn_reflns_limit_h_max 20
_diffrn_reflns_limit_h_min -16
_diffrn_reflns_limit_k_max 13
_diffrn_reflns_limit_k_min -13
_diffrn_reflns_limit_l_max 23
_diffrn_reflns_limit_l_min -24
_diffrn_reflns_number 23720
_diffrn_reflns_reduction_process
;
Scaled and merged with Sortav
R.H. Blessing, (1987) Cryst. Rev. 1, 3-58
R.H. Blessing, (1989) J. Appl. Cryst. 22, 396-397
;
_diffrn_reflns_theta_full 28.72
_diffrn_reflns_theta_max 28.72
_diffrn_reflns_theta_min 1.4
_diffrn_standards_number none
_exptl_absorpt_coefficient_mu 0.911
_exptl_absorpt_correction_T_max 0.847
_exptl_absorpt_correction_T_min 0.843
_exptl_absorpt_correction_type multi-scan
_exptl_absorpt_process_details
;
R.H. Blessing, Acta Cryst. (1995), A51, 33-38
;
_exptl_crystal_colour red
_exptl_crystal_density_diffrn 1.539
_exptl_crystal_density_method 'not measured'
_exptl_crystal_description prism
_exptl_crystal_F_000 1336
_exptl_crystal_size_max 0.25
_exptl_crystal_size_mid 0.2
_exptl_crystal_size_min 0.12
_refine_diff_density_max 0.741
_refine_diff_density_min -0.93
_refine_diff_density_rms 0.152
_refine_ls_extinction_method none
_refine_ls_goodness_of_fit_ref 0.931
_refine_ls_hydrogen_treatment constr
_refine_ls_matrix_type full
_refine_ls_number_parameters 346
_refine_ls_number_reflns 7187
_refine_ls_number_restraints 0
_refine_ls_restrained_S_all 0.931
_refine_ls_R_factor_all 0.1029
_refine_ls_R_factor_gt 0.0421
_refine_ls_shift/su_max 0.002
_refine_ls_shift/su_mean 0
_refine_ls_structure_factor_coef Fsqd
_refine_ls_weighting_details 'calc w=1/[\s^2^(Fo^2^)+(0.0589P)^2^+0.0000P] where P=(Fo^2^+2Fc^2^)/3'
_refine_ls_weighting_scheme calc
_refine_ls_wR_factor_gt 0.093
_refine_ls_wR_factor_ref 0.1235
_reflns_number_gt 4239
_reflns_number_total 7187
_reflns_threshold_expression >2sigma(I)
_cod_data_source_file c1dt11838b.txt
_cod_data_source_block pp20
_cod_original_sg_symbol_H-M 'P 21/c'
_cod_database_code 7017993

loop_
_symmetry_equiv_pos_as_xyz
'x, y, z'
'-x, y+1/2, -z+1/2'
'-x, -y, -z'
'x, -y-1/2, z-1/2'

loop_
_atom_site_label
_atom_site_type_symbol
_atom_site_fract_x
_atom_site_fract_y
_atom_site_fract_z
_atom_site_U_iso_or_equiv
_atom_site_adp_type
_atom_site_occupancy
_atom_site_symmetry_multiplicity
_atom_site_calc_flag
_atom_site_refinement_flags
C1 C 0.1834(2) 0.2699(4) 1.03725(19) 0.0350(8) Uani 1 1 d .
C2 C 0.1280(3) 0.3787(4) 1.0310(2) 0.0480(10) Uani 1 1 d .
H2 H 0.1185 0.428 0.9888 0.058 Uiso 1 1 calc R
C3 C 0.0867(3) 0.4154(5) 1.0863(3) 0.0584(12) Uani 1 1 d .
H3 H 0.0498 0.4892 1.0814 0.07 Uiso 1 1 calc R
C4 C 0.0998(3) 0.3430(4) 1.1490(2) 0.0516(11) Uani 1 1 d .
H4 H 0.0718 0.3676 1.1864 0.062 Uiso 1 1 calc R
C5 C 0.1541(3) 0.2347(4) 1.1560(2) 0.0518(11) Uani 1 1 d .
H5 H 0.163 0.1857 1.1983 0.062 Uiso 1 1 calc R
C6 C 0.1959(3) 0.1976(4) 1.1006(2) 0.0470(10) Uani 1 1 d .
H6 H 0.2326 0.1237 1.1059 0.056 Uiso 1 1 calc R
C7 C 0.1809(3) 0.0824(4) 0.9191(2) 0.0392(9) Uani 1 1 d .
C8 C 0.1145(3) 0.0137(4) 0.9442(2) 0.0493(11) Uani 1 1 d .
H8 H 0.0991 0.0375 0.9875 0.059 Uiso 1 1 calc R
C9 C 0.0709(3) -0.0904(5) 0.9049(3) 0.0629(13) Uani 1 1 d .
H9 H 0.0258 -0.1358 0.9217 0.075 Uiso 1 1 calc R
C10 C 0.0935(4) -0.1271(5) 0.8418(3) 0.0669(14) Uani 1 1 d .
H10 H 0.0641 -0.1976 0.8159 0.08 Uiso 1 1 calc R
C11 C 0.1590(4) -0.0611(5) 0.8165(3) 0.0774(17) Uani 1 1 d .
H11 H 0.1746 -0.0865 0.7734 0.093 Uiso 1 1 calc R
C12 C 0.2025(4) 0.0441(5) 0.8550(3) 0.0664(14) Uani 1 1 d .
H12 H 0.2469 0.0895 0.8373 0.08 Uiso 1 1 calc R
C13 C 0.3480(3) 0.1549(4) 1.0181(2) 0.0379(9) Uani 1 1 d .
C14 C 0.3642(3) 0.0229(4) 1.0262(2) 0.0496(10) Uani 1 1 d .
H14 H 0.3197 -0.0359 1.0038 0.06 Uiso 1 1 calc R
C15 C 0.4467(4) -0.0226(5) 1.0679(3) 0.0670(14) Uani 1 1 d .
H15 H 0.457 -0.1116 1.0737 0.08 Uiso 1 1 calc R
C16 C 0.5132(3) 0.0641(6) 1.1007(2) 0.0668(14) Uani 1 1 d .
H16 H 0.5689 0.0333 1.1272 0.08 Uiso 1 1 calc R
C17 C 0.4978(3) 0.1948(6) 1.0944(2) 0.0584(12) Uani 1 1 d .
H17 H 0.5424 0.2528 1.1175 0.07 Uiso 1 1 calc R
C18 C 0.4160(3) 0.2405(5) 1.05376(19) 0.0471(10) Uani 1 1 d .
H18 H 0.4057 0.3297 1.0499 0.057 Uiso 1 1 calc R
C19 C 0.2063(3) 0.6427(3) 0.6933(2) 0.0370(9) Uani 1 1 d .
C20 C 0.1158(3) 0.6574(4) 0.6531(2) 0.0492(11) Uani 1 1 d .
H20 H 0.0678 0.6237 0.6717 0.059 Uiso 1 1 calc R
C21 C 0.0963(3) 0.7189(5) 0.5880(2) 0.0609(13) Uani 1 1 d .
H21 H 0.0358 0.7261 0.5625 0.073 Uiso 1 1 calc R
C22 C 0.1665(3) 0.7709(4) 0.5599(2) 0.0514(11) Uani 1 1 d .
H22 H 0.1534 0.8125 0.5152 0.062 Uiso 1 1 calc R
C23 C 0.2556(3) 0.7615(4) 0.5978(2) 0.0414(9) Uani 1 1 d .
C24 C 0.2768(3) 0.7014(4) 0.6658(2) 0.0390(9) Uani 1 1 d .
C25 C 0.2127(3) 0.5655(4) 0.7589(2) 0.0382(9) Uani 1 1 d .
H25 H 0.1567 0.5565 0.7723 0.046 Uiso 1 1 calc R
C26 C 0.4297(3) 0.4519(4) 0.8332(2) 0.0403(9) Uani 1 1 d .
C27 C 0.5477(3) 0.5534(5) 0.7784(2) 0.0576(12) Uani 1 1 d .
H27A H 0.5277 0.6407 0.7869 0.069 Uiso 1 1 calc R
H27B H 0.5197 0.5296 0.729 0.069 Uiso 1 1 calc R
C28 C 0.6490(3) 0.5518(6) 0.7881(3) 0.0766(16) Uani 1 1 d .
H28A H 0.6767 0.575 0.8371 0.115 Uiso 1 1 calc R
H28B H 0.667 0.6131 0.7555 0.115 Uiso 1 1 calc R
H28C H 0.6686 0.4662 0.778 0.115 Uiso 1 1 calc R
C29 C 0.3163(4) 0.8599(5) 0.5037(3) 0.0717(15) Uani 1 1 d .
H29A H 0.2865 0.7951 0.4702 0.108 Uiso 1 1 calc R
H29B H 0.3744 0.8818 0.4928 0.108 Uiso 1 1 calc R
H29C H 0.2786 0.9363 0.4995 0.108 Uiso 1 1 calc R
N1 N 0.2787(2) 0.5069(3) 0.80248(16) 0.0342(7) Uani 1 1 d .
N2 N 0.3672(2) 0.5223(3) 0.79124(16) 0.0396(7) Uani 1 1 d .
N3 N 0.5174(2) 0.4632(4) 0.82823(18) 0.0507(9) Uani 1 1 d .
H3A H 0.5578 0.4152 0.8556 0.061 Uiso 1 1 calc R
O1 O 0.3648(2) 0.7069(3) 0.70048(18) 0.0658(10) Uani 1 1 d .
H1 H 0.3747 0.6514 0.7324 0.099 Uiso 1 1 calc R
O2 O 0.3303(2) 0.8109(3) 0.57489(16) 0.0562(8) Uani 1 1 d .
P1 P 0.24193(7) 0.22092(9) 0.96574(5) 0.0335(2) Uani 1 1 d .
S1 S 0.40906(7) 0.34408(11) 0.89917(6) 0.0458(3) Uani 1 1 d .
Cl1 Cl 0.09635(7) 0.38534(12) 0.84856(6) 0.0557(3) Uani 1 1 d .
Pd1 Pd 0.256488(18) 0.37197(3) 0.881403(14) 0.03193(11) Uani 1 1 d .

loop_
_atom_site_aniso_label
_atom_site_aniso_U_11
_atom_site_aniso_U_22
_atom_site_aniso_U_33
_atom_site_aniso_U_23
_atom_site_aniso_U_13
_atom_site_aniso_U_12
C1 0.034(2) 0.0311(19) 0.042(2) -0.0035(16) 0.0144(16) -0.0051(16)
C2 0.052(3) 0.045(2) 0.051(2) 0.002(2) 0.0194(19) 0.009(2)
C3 0.058(3) 0.053(3) 0.071(3) -0.007(2) 0.029(2) 0.010(2)
C4 0.051(3) 0.055(3) 0.058(3) -0.013(2) 0.031(2) -0.013(2)
C5 0.057(3) 0.057(3) 0.044(2) 0.009(2) 0.018(2) -0.004(2)
C6 0.048(3) 0.049(3) 0.048(2) 0.007(2) 0.0193(19) 0.002(2)
C7 0.040(2) 0.033(2) 0.044(2) 0.0016(17) 0.0064(17) 0.0006(17)
C8 0.046(3) 0.053(3) 0.053(2) -0.010(2) 0.0194(19) -0.013(2)
C9 0.055(3) 0.069(3) 0.067(3) -0.014(3) 0.020(2) -0.023(2)
C10 0.072(4) 0.055(3) 0.072(3) -0.020(3) 0.011(3) -0.019(3)
C11 0.107(5) 0.070(4) 0.065(3) -0.032(3) 0.041(3) -0.027(3)
C12 0.089(4) 0.059(3) 0.064(3) -0.021(2) 0.043(3) -0.026(3)
C13 0.034(2) 0.044(2) 0.038(2) 0.0067(17) 0.0136(16) 0.0035(17)
C14 0.048(3) 0.045(2) 0.060(3) 0.014(2) 0.019(2) 0.011(2)
C15 0.075(4) 0.062(3) 0.069(3) 0.020(3) 0.027(3) 0.030(3)
C16 0.050(3) 0.101(4) 0.050(3) 0.022(3) 0.011(2) 0.022(3)
C17 0.046(3) 0.087(4) 0.040(2) -0.002(2) 0.0067(19) -0.001(3)
C18 0.045(3) 0.058(3) 0.039(2) 0.003(2) 0.0107(18) 0.004(2)
C19 0.036(2) 0.034(2) 0.042(2) 0.0036(16) 0.0100(16) 0.0019(16)
C20 0.035(2) 0.052(3) 0.061(3) 0.014(2) 0.0125(19) 0.0037(19)
C21 0.036(3) 0.075(3) 0.068(3) 0.025(3) 0.001(2) 0.003(2)
C22 0.049(3) 0.054(3) 0.049(2) 0.016(2) 0.0035(19) -0.002(2)
C23 0.040(2) 0.036(2) 0.050(2) 0.0084(18) 0.0142(18) 0.0002(17)
C24 0.029(2) 0.039(2) 0.047(2) 0.0094(18) 0.0052(16) -0.0014(17)
C25 0.037(2) 0.037(2) 0.045(2) 0.0022(17) 0.0165(17) -0.0013(17)
C26 0.037(2) 0.045(2) 0.042(2) -0.0024(18) 0.0147(17) -0.0018(18)
C27 0.045(3) 0.085(4) 0.047(2) 0.009(2) 0.019(2) -0.007(2)
C28 0.055(3) 0.106(4) 0.074(3) 0.009(3) 0.025(3) -0.018(3)
C29 0.067(3) 0.085(4) 0.069(3) 0.036(3) 0.028(3) 0.005(3)
N1 0.0272(17) 0.0361(17) 0.0415(16) 0.0047(14) 0.0123(13) -0.0007(13)
N2 0.0305(18) 0.0475(19) 0.0431(17) 0.0081(15) 0.0133(14) -0.0019(15)
N3 0.0281(18) 0.068(2) 0.059(2) 0.0156(19) 0.0164(15) 0.0026(17)
O1 0.0377(18) 0.077(2) 0.077(2) 0.0414(18) 0.0010(15) -0.0143(16)
O2 0.0468(18) 0.065(2) 0.0594(18) 0.0263(16) 0.0161(14) -0.0049(15)
P1 0.0334(5) 0.0302(5) 0.0390(5) 0.0010(4) 0.0126(4) 0.0000(4)
S1 0.0312(5) 0.0500(6) 0.0593(6) 0.0194(5) 0.0167(4) 0.0088(4)
Cl1 0.0278(5) 0.0828(8) 0.0574(6) 0.0216(6) 0.0115(4) 0.0008(5)
Pd1 0.02884(17) 0.03192(16) 0.03691(17) 0.00248(12) 0.01123(11) 0.00011(12)

loop_
_atom_type_symbol
_atom_type_description
_atom_type_scat_dispersion_real
_atom_type_scat_dispersion_imag
_atom_type_scat_source
C C 0.0033 0.0016 'International Tables Vol C Tables 4.2.6.8 and 6.1.1.4'
H H 0 0 'International Tables Vol C Tables 4.2.6.8 and 6.1.1.4'
N N 0.0061 0.0033 'International Tables Vol C Tables 4.2.6.8 and 6.1.1.4'
O O 0.0106 0.006 'International Tables Vol C Tables 4.2.6.8 and 6.1.1.4'
P P 0.1023 0.0942 'International Tables Vol C Tables 4.2.6.8 and 6.1.1.4'
S S 0.1246 0.1234 'International Tables Vol C Tables 4.2.6.8 and 6.1.1.4'
Cl Cl 0.1484 0.1585 'International Tables Vol C Tables 4.2.6.8 and 6.1.1.4'
Pd Pd -0.9988 1.0072 'International Tables Vol C Tables 4.2.6.8 and 6.1.1.4'

loop_
_geom_angle_atom_site_label_1
_geom_angle_atom_site_label_2
_geom_angle_atom_site_label_3
_geom_angle
C2 C1 C6 118.3(4)
C2 C1 P1 122.2(3)
C6 C1 P1 119.5(3)
C3 C2 C1 121.0(4)
C3 C2 H2 119.5
C1 C2 H2 119.5
C4 C3 C2 120.0(4)
C4 C3 H3 120
C2 C3 H3 120
C5 C4 C3 119.8(4)
C5 C4 H4 120.1
C3 C4 H4 120.1
C4 C5 C6 120.4(4)
C4 C5 H5 119.8
C6 C5 H5 119.8
C5 C6 C1 120.5(4)
C5 C6 H6 119.8
C1 C6 H6 119.8
C12 C7 C8 118.4(4)
C12 C7 P1 117.7(3)
C8 C7 P1 123.9(3)
C7 C8 C9 120.1(4)
C7 C8 H8 120
C9 C8 H8 120
C10 C9 C8 120.6(4)
C10 C9 H9 119.7
C8 C9 H9 119.7
C11 C10 C9 120.2(4)
C11 C10 H10 119.9
C9 C10 H10 119.9
C10 C11 C12 119.7(4)
C10 C11 H11 120.1
C12 C11 H11 120.1
C7 C12 C11 121.0(4)
C7 C12 H12 119.5
C11 C12 H12 119.5
C14 C13 C18 118.2(4)
C14 C13 P1 122.8(3)
C18 C13 P1 119.0(3)
C13 C14 C15 120.4(5)
C13 C14 H14 119.8
C15 C14 H14 119.8
C16 C15 C14 120.0(5)
C16 C15 H15 120
C14 C15 H15 120
C17 C16 C15 120.5(5)
C17 C16 H16 119.8
C15 C16 H16 119.8
C16 C17 C18 119.8(5)
C16 C17 H17 120.1
C18 C17 H17 120.1
C17 C18 C13 121.1(4)
C17 C18 H18 119.4
C13 C18 H18 119.4
C24 C19 C20 117.5(3)
C24 C19 C25 129.1(4)
C20 C19 C25 113.4(3)
C21 C20 C19 122.2(4)
C21 C20 H20 118.9
C19 C20 H20 118.9
C20 C21 C22 119.7(4)
C20 C21 H21 120.1
C22 C21 H21 120.1
C23 C22 C21 120.2(4)
C23 C22 H22 119.9
C21 C22 H22 119.9
C22 C23 O2 124.7(4)
C22 C23 C24 120.9(4)
O2 C23 C24 114.4(3)
O1 C24 C23 115.8(3)
O1 C24 C19 124.8(3)
C23 C24 C19 119.3(3)
N1 C25 C19 134.3(3)
N1 C25 H25 112.8
C19 C25 H25 112.8
N2 C26 N3 119.4(4)
N2 C26 S1 125.0(3)
N3 C26 S1 115.6(3)
N3 C27 C28 111.2(4)
N3 C27 H27A 109.4
C28 C27 H27A 109.4
N3 C27 H27B 109.4
C28 C27 H27B 109.4
H27A C27 H27B 108
C27 C28 H28A 109.5
C27 C28 H28B 109.5
H28A C28 H28B 109.5
C27 C28 H28C 109.5
H28A C28 H28C 109.5
H28B C28 H28C 109.5
O2 C29 H29A 109.5
O2 C29 H29B 109.5
H29A C29 H29B 109.5
O2 C29 H29C 109.5
H29A C29 H29C 109.5
H29B C29 H29C 109.5
C25 N1 N2 118.0(3)
C25 N1 Pd1 122.9(2)
N2 N1 Pd1 118.7(2)
C26 N2 N1 115.0(3)
C26 N3 C27 123.0(4)
C26 N3 H3A 118.5
C27 N3 H3A 118.5
C24 O1 H1 109.5
C23 O2 C29 118.0(3)
C13 P1 C7 105.05(18)
C13 P1 C1 101.55(17)
C7 P1 C1 107.76(17)
C13 P1 Pd1 115.88(13)
C7 P1 Pd1 108.07(13)
C1 P1 Pd1 117.60(12)
C26 S1 Pd1 98.13(14)
N1 Pd1 S1 83.16(8)
N1 Pd1 P1 176.10(8)
S1 Pd1 P1 93.16(4)
N1 Pd1 Cl1 94.65(8)
S1 Pd1 Cl1 172.35(4)
P1 Pd1 Cl1 88.83(4)

loop_
_geom_bond_atom_site_label_1
_geom_bond_atom_site_label_2
_geom_bond_distance
C1 C2 1.380(5)
C1 C6 1.388(5)
C1 P1 1.832(4)
C2 C3 1.376(6)
C2 H2 0.93
C3 C4 1.376(6)
C3 H3 0.93
C4 C5 1.366(6)
C4 H4 0.93
C5 C6 1.383(6)
C5 H5 0.93
C6 H6 0.93
C7 C12 1.377(6)
C7 C8 1.381(5)
C7 P1 1.813(4)
C8 C9 1.383(6)
C8 H8 0.93
C9 C10 1.360(7)
C9 H9 0.93
C10 C11 1.359(7)
C10 H10 0.93
C11 C12 1.385(7)
C11 H11 0.93
C12 H12 0.93
C13 C14 1.381(6)
C13 C18 1.402(6)
C13 P1 1.809(4)
C14 C15 1.393(6)
C14 H14 0.93
C15 C16 1.377(7)
C15 H15 0.93
C16 C17 1.364(8)
C16 H16 0.93
C17 C18 1.378(6)
C17 H17 0.93
C18 H18 0.93
C19 C24 1.406(5)
C19 C20 1.409(5)
C19 C25 1.458(5)
C20 C21 1.357(6)
C20 H20 0.93
C21 C22 1.381(6)
C21 H21 0.93
C22 C23 1.371(6)
C22 H22 0.93
C23 O2 1.378(5)
C23 C24 1.399(5)
C24 O1 1.336(5)
C25 N1 1.289(5)
C25 H25 0.93
C26 N2 1.306(5)
C26 N3 1.338(5)
C26 S1 1.745(4)
C27 N3 1.461(5)
C27 C28 1.483(6)
C27 H27A 0.97
C27 H27B 0.97
C28 H28A 0.96
C28 H28B 0.96
C28 H28C 0.96
C29 O2 1.410(5)
C29 H29A 0.96
C29 H29B 0.96
C29 H29C 0.96
N1 N2 1.391(4)
N1 Pd1 2.115(3)
N3 H3A 0.86
O1 H1 0.82
P1 Pd1 2.2692(10)
S1 Pd1 2.2479(10)
Cl1 Pd1 2.3409(10)
